data_2232960
loop_
_publ_author_name
'Suresh, J.'
'Vishnupriya, R.'
'Kumar, R. Ranjith'
'Sivakumar, S.'
'Lakshman, P. L. Nilantha'

_publ_section_title
;
 5''-(4-Methoxybenzylidene)-7'-(4-methoxyphenyl)-1''-methyl-5',6',7',7a'-tetrahydrodispiro[acenaphthene-1,5'-pyrrolo[1,2-<i>c</i>][1,3]thiazole-6',3''-piperidine]-2,4''-dione
;
_journal_coeditor_code TK5009
_journal_issue 12
_journal_name_full 'Acta Crystallographica Section E'
_journal_page_first o3210
_journal_paper_doi 10.1107/S1600536811045934
_journal_volume 67
_journal_year 2011
_chemical_formula_iupac 'C37 H34 N2 O4 S'
_chemical_formula_moiety 'C37 H34 N2 O4 S'
_chemical_formula_sum 'C37 H34 N2 O4 S'
_chemical_formula_weight 602.72
_chemical_name_systematic
;
5''-(4-Methoxybenzylidene)-7'-(4-methoxyphenyl)-1''-methyl-5',6',7',7a'-
tetrahydrodispiro[acenaphthene-1,5'-pyrrolo[1,2-<i>c</i>][1,3]thiazole-
6',3''-piperidine]-2,4''-dione
;
_space_group_IT_number 14
_symmetry_cell_setting monoclinic
_symmetry_space_group_name_Hall '-P 2ybc'
_symmetry_space_group_name_H-M 'P 1 21/c 1'
_atom_sites_solution_hydrogens geom
_atom_sites_solution_primary direct
_atom_sites_solution_secondary difmap
_audit_creation_method SHELXL-97
_cell_angle_alpha 90.00
_cell_angle_beta 115.907(2)
_cell_angle_gamma 90.00
_cell_formula_units_Z 4
_cell_length_a 14.6229(6)
_cell_length_b 15.8759(6)
_cell_length_c 15.0284(5)
_cell_measurement_reflns_used 2000
_cell_measurement_temperature 293(2)
_cell_measurement_theta_max 31
_cell_measurement_theta_min 2
_cell_volume 3138.3(2)
_computing_cell_refinement 'SAINT (Bruker, 2004)'
_computing_data_collection 'APEX2 (Bruker, 2004)'
_computing_data_reduction 'SAINT (Bruker, 2004)'
_computing_molecular_graphics 'PLATON (Spek, 2009)'
_computing_publication_material 'SHELXL97 (Sheldrick, 2008)'
_computing_structure_refinement 'SHELXL97 (Sheldrick, 2008)'
_computing_structure_solution 'SHELXS97 (Sheldrick, 2008)'
_diffrn_ambient_temperature 293(2)
_diffrn_detector_area_resol_mean 0
_diffrn_measured_fraction_theta_full 0.997
_diffrn_measured_fraction_theta_max 0.997
_diffrn_measurement_device_type 'Bruker Kappa APEXII'
_diffrn_measurement_method '\w and \f'
_diffrn_radiation_monochromator graphite
_diffrn_radiation_source 'fine-focus sealed tube'
_diffrn_radiation_type MoK\a
_diffrn_radiation_wavelength 0.71073
_diffrn_reflns_av_R_equivalents 0.0308
_diffrn_reflns_av_sigmaI/netI 0.0307
_diffrn_reflns_limit_h_max 21
_diffrn_reflns_limit_h_min -21
_diffrn_reflns_limit_k_max 23
_diffrn_reflns_limit_k_min -23
_diffrn_reflns_limit_l_max 14
_diffrn_reflns_limit_l_min -21
_diffrn_reflns_number 44023
_diffrn_reflns_theta_full 31.41
_diffrn_reflns_theta_max 31.41
_diffrn_reflns_theta_min 1.55
_diffrn_standards_decay_% 0
_diffrn_standards_interval_count 0
_diffrn_standards_interval_time 0
_diffrn_standards_number 0
_exptl_absorpt_coefficient_mu 0.146
_exptl_absorpt_correction_T_max 0.974
_exptl_absorpt_correction_T_min 0.967
_exptl_absorpt_correction_type multi-scan
_exptl_absorpt_process_details '(SADABS; Sheldrick, 1996)'
_exptl_crystal_colour colourless
_exptl_crystal_density_diffrn 1.276
_exptl_crystal_density_method 'not measured'
_exptl_crystal_description block
_exptl_crystal_F_000 1272
_exptl_crystal_size_max 0.23
_exptl_crystal_size_mid 0.21
_exptl_crystal_size_min 0.18
_refine_diff_density_max 0.430
_refine_diff_density_min -0.326
_refine_ls_extinction_coef 0.0015(5)
_refine_ls_extinction_expression Fc^*^=kFc[1+0.001xFc^2^\l^3^/sin(2\q)]^-1/4^
_refine_ls_extinction_method 'SHELXL97 (Sheldrick, 2008)'
_refine_ls_goodness_of_fit_ref 1.005
_refine_ls_hydrogen_treatment constr
_refine_ls_matrix_type full
_refine_ls_number_parameters 400
_refine_ls_number_reflns 10327
_refine_ls_number_restraints 0
_refine_ls_restrained_S_all 1.005
_refine_ls_R_factor_all 0.0890
_refine_ls_R_factor_gt 0.0511
_refine_ls_shift/su_max 0.000
_refine_ls_shift/su_mean 0.000
_refine_ls_structure_factor_coef Fsqd
_refine_ls_weighting_details 'calc w=1/[\s^2^(Fo^2^)+(0.0699P)^2^+0.9424P] where P=(Fo^2^+2Fc^2^)/3'
_refine_ls_weighting_scheme calc
_refine_ls_wR_factor_gt 0.1258
_refine_ls_wR_factor_ref 0.1541
_reflns_number_gt 6691
_reflns_number_total 10327
_reflns_threshold_expression I>2sigma(I)
_cod_data_source_file tk5009.cif
_cod_data_source_block I
_cod_original_sg_symbol_H-M 'P 21/c'
_cod_database_code 2232960
_cod_database_fobs_code 2232960

loop_
_symmetry_equiv_pos_as_xyz
'x, y, z'
'-x, y+1/2, -z+1/2'
'-x, -y, -z'
'x, -y-1/2, z-1/2'

loop_
_atom_site_type_symbol
_atom_site_label
_atom_site_fract_x
_atom_site_fract_y
_atom_site_fract_z
_atom_site_U_iso_or_equiv
_atom_site_adp_type
_atom_site_calc_flag
_atom_site_refinement_flags
_atom_site_occupancy
_atom_site_symmetry_multiplicity
C C1 0.05702(12) 0.26172(11) -0.14785(12) 0.0458(4) Uani d . 1 1
H H1A 0.0460 0.2022 -0.1463 0.069 Uiso calc R 1 1
H H1B 0.0656 0.2753 -0.2060 0.069 Uiso calc R 1 1
H H1C -0.0005 0.2917 -0.1490 0.069 Uiso calc R 1 1
C C2 0.23369(10) 0.23225(9) -0.04797(11) 0.0349(3) Uani d . 1 1
H H2A 0.2414 0.2326 -0.1089 0.042 Uiso calc R 1 1
H H2B 0.2190 0.1749 -0.0361 0.042 Uiso calc R 1 1
C C3 0.33233(10) 0.25945(9) 0.03580(10) 0.0320(3) Uani d . 1 1
C C4 0.34405(10) 0.34748(9) 0.07216(10) 0.0302(3) Uani d . 1 1
C C5 0.24559(10) 0.39442(8) 0.05210(10) 0.0293(3) Uani d . 1 1
C C6 0.17140(10) 0.37496(9) -0.05547(10) 0.0330(3) Uani d . 1 1
H H6A 0.1100 0.4082 -0.0752 0.040 Uiso calc R 1 1
H H6B 0.2023 0.3882 -0.0993 0.040 Uiso calc R 1 1
C C7 0.26211(10) 0.49022(9) 0.07440(10) 0.0320(3) Uani d . 1 1
H H7 0.3297 0.4974 0.1296 0.038 Uiso calc R 1 1
C C8 0.18394(11) 0.50890(9) 0.11325(11) 0.0338(3) Uani d . 1 1
H H8 0.1151 0.5082 0.0590 0.041 Uiso calc R 1 1
C C9 0.19802(13) 0.58458(10) 0.17907(13) 0.0452(4) Uani d . 1 1
H H9A 0.1686 0.6346 0.1400 0.054 Uiso calc R 1 1
H H9B 0.2695 0.5947 0.2211 0.054 Uiso calc R 1 1
C C10 0.13378(13) 0.44349(11) 0.22827(13) 0.0448(4) Uani d . 1 1
H H10A 0.1615 0.4117 0.2895 0.054 Uiso calc R 1 1
H H10B 0.0660 0.4228 0.1864 0.054 Uiso calc R 1 1
C C11 0.19993(10) 0.36021(9) 0.12522(10) 0.0308(3) Uani d . 1 1
C C12 0.09191(11) 0.31906(10) 0.06612(11) 0.0379(3) Uani d . 1 1
C C13 0.09879(12) 0.22999(11) 0.09739(13) 0.0444(4) Uani d . 1 1
C C14 0.02966(17) 0.16525(14) 0.06977(17) 0.0671(6) Uani d . 1 1
H H14 -0.0365 0.1729 0.0214 0.081 Uiso calc R 1 1
C C15 0.0619(2) 0.08708(16) 0.1169(2) 0.0831(8) Uani d . 1 1
H H15 0.0160 0.0425 0.0980 0.100 Uiso calc R 1 1
C C16 0.1577(2) 0.07374(14) 0.18930(19) 0.0738(7) Uani d . 1 1
H H16 0.1755 0.0208 0.2182 0.089 Uiso calc R 1 1
C C17 0.23036(16) 0.13913(11) 0.22093(14) 0.0518(4) Uani d . 1 1
C C18 0.19704(12) 0.21657(10) 0.17185(12) 0.0390(3) Uani d . 1 1
C C19 0.25791(11) 0.28929(9) 0.19501(10) 0.0327(3) Uani d . 1 1
C C20 0.35303(11) 0.28621(10) 0.27196(11) 0.0394(3) Uani d . 1 1
H H20 0.3939 0.3340 0.2911 0.047 Uiso calc R 1 1
C C21 0.38795(14) 0.20853(12) 0.32189(13) 0.0512(4) Uani d . 1 1
H H21 0.4530 0.2060 0.3736 0.061 Uiso calc R 1 1
C C22 0.33004(16) 0.13745(12) 0.29711(14) 0.0570(5) Uani d . 1 1
H H22 0.3566 0.0875 0.3308 0.068 Uiso calc R 1 1
C C31 0.40937(11) 0.20670(9) 0.08693(11) 0.0368(3) Uani d . 1 1
H H31 0.4669 0.2315 0.1360 0.044 Uiso calc R 1 1
C C32 0.41493(11) 0.11611(9) 0.07593(11) 0.0375(3) Uani d . 1 1
C C33 0.46607(12) 0.06725(10) 0.16063(12) 0.0444(4) Uani d . 1 1
H H33 0.5013 0.0939 0.2213 0.053 Uiso calc R 1 1
C C34 0.46569(14) -0.01911(11) 0.15661(13) 0.0490(4) Uani d . 1 1
H H34 0.4987 -0.0503 0.2143 0.059 Uiso calc R 1 1
C C35 0.41601(13) -0.05974(10) 0.06629(13) 0.0450(4) Uani d . 1 1
C C36 0.36961(13) -0.01298(11) -0.01935(12) 0.0454(4) Uani d . 1 1
H H36 0.3388 -0.0398 -0.0804 0.055 Uiso calc R 1 1
C C37 0.36913(12) 0.07357(10) -0.01411(12) 0.0421(3) Uani d . 1 1
H H37 0.3374 0.1045 -0.0722 0.050 Uiso calc R 1 1
C C38 0.3592(2) -0.18946(14) -0.01891(18) 0.0799(7) Uani d . 1 1
H H38A 0.2898 -0.1708 -0.0455 0.120 Uiso calc R 1 1
H H38B 0.3622 -0.2488 -0.0056 0.120 Uiso calc R 1 1
H H38C 0.3859 -0.1786 -0.0659 0.120 Uiso calc R 1 1
C C71 0.25792(11) 0.54436(9) -0.01021(11) 0.0345(3) Uani d . 1 1
C C72 0.34035(12) 0.54987(10) -0.03242(13) 0.0413(3) Uani d . 1 1
H H72 0.3997 0.5210 0.0070 0.050 Uiso calc R 1 1
C C73 0.33715(13) 0.59696(10) -0.11150(14) 0.0459(4) Uani d . 1 1
H H73 0.3933 0.5987 -0.1252 0.055 Uiso calc R 1 1
C C74 0.25059(14) 0.64111(11) -0.16955(13) 0.0475(4) Uani d . 1 1
C C75 0.16901(14) 0.63866(13) -0.14731(15) 0.0588(5) Uani d . 1 1
H H75 0.1108 0.6694 -0.1854 0.071 Uiso calc R 1 1
C C76 0.17252(13) 0.59095(12) -0.06887(14) 0.0511(4) Uani d . 1 1
H H76 0.1163 0.5901 -0.0552 0.061 Uiso calc R 1 1
C C77 0.3074(2) 0.68197(18) -0.28915(19) 0.0842(8) Uani d . 1 1
H H77A 0.3743 0.6966 -0.2403 0.126 Uiso calc R 1 1
H H77B 0.2883 0.7186 -0.3453 0.126 Uiso calc R 1 1
H H77C 0.3072 0.6247 -0.3096 0.126 Uiso calc R 1 1
N N1 0.14777(8) 0.28580(8) -0.06042(9) 0.0336(3) Uani d . 1 1
N N2 0.19908(9) 0.43700(7) 0.17839(9) 0.0341(3) Uani d . 1 1
O O1 0.42678(7) 0.38018(7) 0.11706(8) 0.0411(3) Uani d . 1 1
O O2 0.01535(8) 0.35883(8) 0.01723(9) 0.0493(3) Uani d . 1 1
O O3 0.23835(13) 0.69080(10) -0.24882(12) 0.0747(5) Uani d . 1 1
O O4 0.41766(11) -0.14553(8) 0.06995(10) 0.0630(4) Uani d . 1 1
S S1 0.13145(4) 0.55591(3) 0.25237(3) 0.05553(14) Uani d . 1 1

loop_
_atom_site_aniso_label
_atom_site_aniso_U_11
_atom_site_aniso_U_22
_atom_site_aniso_U_33
_atom_site_aniso_U_12
_atom_site_aniso_U_13
_atom_site_aniso_U_23
C1 0.0365(7) 0.0518(9) 0.0387(8) 0.0007(7) 0.0068(6) -0.0070(7)
C2 0.0350(7) 0.0359(7) 0.0325(7) 0.0051(5) 0.0136(6) -0.0014(6)
C3 0.0313(6) 0.0342(7) 0.0328(7) 0.0042(5) 0.0162(5) 0.0001(5)
C4 0.0293(6) 0.0335(7) 0.0290(6) 0.0048(5) 0.0140(5) 0.0025(5)
C5 0.0284(6) 0.0310(6) 0.0291(6) 0.0042(5) 0.0130(5) 0.0008(5)
C6 0.0330(6) 0.0357(7) 0.0290(6) 0.0054(5) 0.0123(5) 0.0014(5)
C7 0.0293(6) 0.0318(6) 0.0334(7) 0.0043(5) 0.0124(5) 0.0002(5)
C8 0.0337(6) 0.0356(7) 0.0319(7) 0.0069(5) 0.0142(6) 0.0002(5)
C9 0.0503(9) 0.0400(8) 0.0439(9) 0.0091(7) 0.0192(7) -0.0052(7)
C10 0.0494(9) 0.0528(10) 0.0387(8) 0.0081(7) 0.0253(7) -0.0010(7)
C11 0.0288(6) 0.0349(7) 0.0290(6) 0.0028(5) 0.0130(5) 0.0001(5)
C12 0.0309(6) 0.0492(9) 0.0357(7) -0.0009(6) 0.0166(6) -0.0049(6)
C13 0.0453(8) 0.0495(9) 0.0435(9) -0.0110(7) 0.0242(7) -0.0048(7)
C14 0.0651(12) 0.0733(14) 0.0624(13) -0.0302(11) 0.0275(10) -0.0103(10)
C15 0.112(2) 0.0616(14) 0.0806(17) -0.0428(14) 0.0462(16) -0.0091(12)
C16 0.113(2) 0.0443(11) 0.0741(15) -0.0153(11) 0.0498(15) 0.0022(10)
C17 0.0792(13) 0.0378(8) 0.0513(10) 0.0007(8) 0.0404(10) 0.0045(7)
C18 0.0485(8) 0.0378(8) 0.0381(8) -0.0016(6) 0.0258(7) 0.0001(6)
C19 0.0369(7) 0.0349(7) 0.0308(7) 0.0048(5) 0.0191(6) 0.0023(5)
C20 0.0397(7) 0.0450(8) 0.0341(7) 0.0061(6) 0.0168(6) 0.0059(6)
C21 0.0552(10) 0.0584(11) 0.0413(9) 0.0192(8) 0.0223(8) 0.0169(8)
C22 0.0809(13) 0.0465(10) 0.0533(11) 0.0190(9) 0.0383(10) 0.0184(8)
C31 0.0330(7) 0.0368(7) 0.0387(8) 0.0053(5) 0.0138(6) -0.0009(6)
C32 0.0354(7) 0.0369(7) 0.0376(8) 0.0097(6) 0.0135(6) -0.0002(6)
C33 0.0446(8) 0.0419(8) 0.0353(8) 0.0121(6) 0.0068(6) -0.0036(6)
C34 0.0579(10) 0.0411(9) 0.0379(8) 0.0143(7) 0.0116(7) 0.0025(7)
C35 0.0469(8) 0.0376(8) 0.0467(9) 0.0087(6) 0.0168(7) -0.0031(7)
C36 0.0472(8) 0.0455(9) 0.0371(8) 0.0092(7) 0.0124(7) -0.0078(7)
C37 0.0442(8) 0.0456(8) 0.0332(7) 0.0126(6) 0.0140(6) 0.0010(6)
C38 0.0941(17) 0.0459(11) 0.0766(15) -0.0010(11) 0.0160(13) -0.0201(10)
C71 0.0343(7) 0.0306(7) 0.0400(8) 0.0024(5) 0.0175(6) 0.0016(6)
C72 0.0360(7) 0.0371(8) 0.0536(9) 0.0044(6) 0.0221(7) 0.0036(7)
C73 0.0481(9) 0.0406(8) 0.0614(10) -0.0004(7) 0.0354(8) 0.0018(7)
C74 0.0567(10) 0.0412(8) 0.0510(10) 0.0024(7) 0.0294(8) 0.0080(7)
C75 0.0494(10) 0.0685(12) 0.0613(12) 0.0204(9) 0.0268(9) 0.0293(10)
C76 0.0396(8) 0.0628(11) 0.0564(10) 0.0148(7) 0.0262(8) 0.0214(9)
C77 0.0949(18) 0.102(2) 0.0765(16) 0.0126(15) 0.0570(15) 0.0296(14)
N1 0.0288(5) 0.0379(6) 0.0302(6) 0.0027(4) 0.0094(4) -0.0024(5)
N2 0.0377(6) 0.0358(6) 0.0315(6) 0.0070(5) 0.0177(5) 0.0005(5)
O1 0.0289(5) 0.0402(6) 0.0503(6) 0.0012(4) 0.0137(4) -0.0026(5)
O2 0.0298(5) 0.0681(8) 0.0481(7) 0.0069(5) 0.0153(5) -0.0067(6)
O3 0.0869(11) 0.0777(10) 0.0787(10) 0.0202(8) 0.0540(9) 0.0361(8)
O4 0.0795(9) 0.0357(6) 0.0589(8) 0.0076(6) 0.0165(7) -0.0049(6)
S1 0.0714(3) 0.0572(3) 0.0452(2) 0.0234(2) 0.0321(2) -0.00093(19)

loop_
_atom_type_symbol
_atom_type_description
_atom_type_scat_dispersion_real
_atom_type_scat_dispersion_imag
_atom_type_scat_source
C C 0.0033 0.0016 'International Tables Vol C Tables 4.2.6.8 and 6.1.1.4'
H H 0.0000 0.0000 'International Tables Vol C Tables 4.2.6.8 and 6.1.1.4'
N N 0.0061 0.0033 'International Tables Vol C Tables 4.2.6.8 and 6.1.1.4'
O O 0.0106 0.0060 'International Tables Vol C Tables 4.2.6.8 and 6.1.1.4'
S S 0.1246 0.1234 'International Tables Vol C Tables 4.2.6.8 and 6.1.1.4'

loop_
_geom_angle_atom_site_label_1
_geom_angle_atom_site_label_2
_geom_angle_atom_site_label_3
_geom_angle
N1 C1 H1A 109.5
N1 C1 H1B 109.5
H1A C1 H1B 109.5
N1 C1 H1C 109.5
H1A C1 H1C 109.5
H1B C1 H1C 109.5
N1 C2 C3 113.38(11)
N1 C2 H2A 108.9
C3 C2 H2A 108.9
N1 C2 H2B 108.9
C3 C2 H2B 108.9
H2A C2 H2B 107.7
C31 C3 C4 116.34(13)
C31 C3 C2 123.88(13)
C4 C3 C2 119.52(11)
O1 C4 C3 122.30(12)
O1 C4 C5 121.64(12)
C3 C4 C5 116.05(11)
C4 C5 C6 106.32(11)
C4 C5 C7 112.96(11)
C6 C5 C7 113.35(11)
C4 C5 C11 109.67(10)
C6 C5 C11 109.78(11)
C7 C5 C11 104.77(10)
N1 C6 C5 107.06(11)
N1 C6 H6A 110.3
C5 C6 H6A 110.3
N1 C6 H6B 110.3
C5 C6 H6B 110.3
H6A C6 H6B 108.6
C71 C7 C8 116.73(11)
C71 C7 C5 115.43(11)
C8 C7 C5 101.62(11)
C71 C7 H7 107.5
C8 C7 H7 107.5
C5 C7 H7 107.5
N2 C8 C9 104.23(12)
N2 C8 C7 100.71(10)
C9 C8 C7 119.68(13)
N2 C8 H8 110.5
C9 C8 H8 110.5
C7 C8 H8 110.5
C8 C9 S1 103.98(11)
C8 C9 H9A 111.0
S1 C9 H9A 111.0
C8 C9 H9B 111.0
S1 C9 H9B 111.0
H9A C9 H9B 109.0
N2 C10 S1 104.21(11)
N2 C10 H10A 110.9
S1 C10 H10A 110.9
N2 C10 H10B 110.9
S1 C10 H10B 110.9
H10A C10 H10B 108.9
N2 C11 C19 112.11(11)
N2 C11 C12 114.09(11)
C19 C11 C12 101.61(11)
N2 C11 C5 101.37(11)
C19 C11 C5 116.65(10)
C12 C11 C5 111.58(11)
O2 C12 C13 127.32(14)
O2 C12 C11 123.90(15)
C13 C12 C11 107.74(12)
C14 C13 C18 119.42(18)
C14 C13 C12 132.90(18)
C18 C13 C12 107.65(13)
C13 C14 C15 117.9(2)
C13 C14 H14 121.0
C15 C14 H14 121.0
C16 C15 C14 122.8(2)
C16 C15 H15 118.6
C14 C15 H15 118.6
C15 C16 C17 121.0(2)
C15 C16 H16 119.5
C17 C16 H16 119.5
C22 C17 C18 116.21(16)
C22 C17 C16 128.34(19)
C18 C17 C16 115.41(19)
C13 C18 C19 113.01(14)
C13 C18 C17 123.50(16)
C19 C18 C17 123.45(16)
C20 C19 C18 118.70(14)
C20 C19 C11 131.68(14)
C18 C19 C11 109.62(12)
C19 C20 C21 118.48(16)
C19 C20 H20 120.8
C21 C20 H20 120.8
C22 C21 C20 122.62(17)
C22 C21 H21 118.7
C20 C21 H21 118.7
C21 C22 C17 120.43(16)
C21 C22 H22 119.8
C17 C22 H22 119.8
C3 C31 C32 128.77(14)
C3 C31 H31 115.6
C32 C31 H31 115.6
C37 C32 C33 117.03(14)
C37 C32 C31 124.23(14)
C33 C32 C31 118.70(14)
C34 C33 C32 121.66(15)
C34 C33 H33 119.2
C32 C33 H33 119.2
C33 C34 C35 119.86(16)
C33 C34 H34 120.1
C35 C34 H34 120.1
O4 C35 C36 124.61(15)
O4 C35 C34 115.64(15)
C36 C35 C34 119.75(15)
C37 C36 C35 119.76(15)
C37 C36 H36 120.1
C35 C36 H36 120.1
C36 C37 C32 121.79(15)
C36 C37 H37 119.1
C32 C37 H37 119.1
O4 C38 H38A 109.5
O4 C38 H38B 109.5
H38A C38 H38B 109.5
O4 C38 H38C 109.5
H38A C38 H38C 109.5
H38B C38 H38C 109.5
C76 C71 C72 116.71(14)
C76 C71 C7 122.12(13)
C72 C71 C7 121.16(13)
C71 C72 C73 122.17(14)
C71 C72 H72 118.9
C73 C72 H72 118.9
C74 C73 C72 119.70(15)
C74 C73 H73 120.1
C72 C73 H73 120.1
C75 C74 O3 115.43(16)
C75 C74 C73 119.23(16)
O3 C74 C73 125.32(16)
C74 C75 C76 120.68(16)
C74 C75 H75 119.7
C76 C75 H75 119.7
C75 C76 C71 121.46(15)
C75 C76 H76 119.3
C71 C76 H76 119.3
O3 C77 H77A 109.5
O3 C77 H77B 109.5
H77A C77 H77B 109.5
O3 C77 H77C 109.5
H77A C77 H77C 109.5
H77B C77 H77C 109.5
C6 N1 C1 113.95(12)
C6 N1 C2 112.90(11)
C1 N1 C2 110.95(12)
C10 N2 C8 110.49(11)
C10 N2 C11 120.41(12)
C8 N2 C11 108.76(11)
C74 O3 C77 118.35(17)
C35 O4 C38 117.49(16)
C9 S1 C10 93.62(7)

loop_
_geom_bond_atom_site_label_1
_geom_bond_atom_site_label_2
_geom_bond_distance
C1 N1 1.4526(18)
C1 H1A 0.9600
C1 H1B 0.9600
C1 H1C 0.9600
C2 N1 1.4598(17)
C2 C3 1.5050(19)
C2 H2A 0.9700
C2 H2B 0.9700
C3 C31 1.3432(19)
C3 C4 1.4830(19)
C4 O1 1.2145(16)
C4 C5 1.5297(17)
C5 C6 1.5340(19)
C5 C7 1.5534(19)
C5 C11 1.6091(19)
C6 N1 1.4512(18)
C6 H6A 0.9700
C6 H6B 0.9700
C7 C71 1.514(2)
C7 C8 1.5228(19)
C7 H7 0.9800
C8 N2 1.4564(18)
C8 C9 1.512(2)
C8 H8 0.9800
C9 S1 1.8181(19)
C9 H9A 0.9700
C9 H9B 0.9700
C10 N2 1.452(2)
C10 S1 1.8245(17)
C10 H10A 0.9700
C10 H10B 0.9700
C11 N2 1.4606(18)
C11 C19 1.5197(19)
C11 C12 1.5764(19)
C12 O2 1.2137(18)
C12 C13 1.480(2)
C13 C14 1.373(2)
C13 C18 1.399(2)
C14 C15 1.405(3)
C14 H14 0.9300
C15 C16 1.363(4)
C15 H15 0.9300
C16 C17 1.411(3)
C16 H16 0.9300
C17 C22 1.406(3)
C17 C18 1.407(2)
C18 C19 1.406(2)
C19 C20 1.367(2)
C20 C21 1.418(2)
C20 H20 0.9300
C21 C22 1.361(3)
C21 H21 0.9300
C22 H22 0.9300
C31 C32 1.454(2)
C31 H31 0.9300
C32 C37 1.394(2)
C32 C33 1.396(2)
C33 C34 1.372(2)
C33 H33 0.9300
C34 C35 1.387(2)
C34 H34 0.9300
C35 O4 1.363(2)
C35 C36 1.380(2)
C36 C37 1.376(2)
C36 H36 0.9300
C37 H37 0.9300
C38 O4 1.415(2)
C38 H38A 0.9600
C38 H38B 0.9600
C38 H38C 0.9600
C71 C76 1.386(2)
C71 C72 1.387(2)
C72 C73 1.387(2)
C72 H72 0.9300
C73 C74 1.375(2)
C73 H73 0.9300
C74 C75 1.373(2)
C74 O3 1.374(2)
C75 C76 1.383(2)
C75 H75 0.9300
C76 H76 0.9300
C77 O3 1.393(3)
C77 H77A 0.9600
C77 H77B 0.9600
C77 H77C 0.9600

loop_
_geom_hbond_atom_site_label_D
_geom_hbond_atom_site_label_H
_geom_hbond_atom_site_label_A
_geom_hbond_site_symmetry_A
_geom_hbond_distance_DH
_geom_hbond_distance_HA
_geom_hbond_distance_DA
_geom_hbond_angle_DHA
C76 H76 O2 3_565 0.93 2.38 3.263(2) 159
C34 H34 O1 2_645 0.93 2.53 3.453(2) 171
C10 H10B O2 . 0.97 2.53 3.173(2) 124
C2 H2A Cg1 4_554 0.97 2.73 3.658(2) 160
C38 H38B Cg2 1_545 0.96 2.93 3.730(2) 141

loop_
_geom_torsion_atom_site_label_1
_geom_torsion_atom_site_label_2
_geom_torsion_atom_site_label_3
_geom_torsion_atom_site_label_4
_geom_torsion
N1 C2 C3 C31 152.33(14)
N1 C2 C3 C4 -21.59(18)
C31 C3 C4 O1 27.6(2)
C2 C3 C4 O1 -158.01(14)
C31 C3 C4 C5 -150.91(13)
C2 C3 C4 C5 23.46(18)
O1 C4 C5 C6 137.07(14)
C3 C4 C5 C6 -44.39(15)
O1 C4 C5 C7 12.15(18)
C3 C4 C5 C7 -169.31(11)
O1 C4 C5 C11 -104.30(15)
C3 C4 C5 C11 74.24(14)
C4 C5 C6 N1 66.56(13)
C7 C5 C6 N1 -168.75(10)
C11 C5 C6 N1 -51.99(13)
C4 C5 C7 C71 87.51(14)
C6 C5 C7 C71 -33.50(16)
C11 C5 C7 C71 -153.17(11)
C4 C5 C7 C8 -145.17(11)
C6 C5 C7 C8 93.81(13)
C11 C5 C7 C8 -25.85(12)
C71 C7 C8 N2 170.13(12)
C5 C7 C8 N2 43.67(12)
C71 C7 C8 C9 -76.56(17)
C5 C7 C8 C9 156.98(13)
N2 C8 C9 S1 -42.06(13)
C7 C8 C9 S1 -153.47(11)
C4 C5 C11 N2 120.22(11)
C6 C5 C11 N2 -123.32(11)
C7 C5 C11 N2 -1.29(12)
C4 C5 C11 C19 -1.82(16)
C6 C5 C11 C19 114.64(13)
C7 C5 C11 C19 -123.33(12)
C4 C5 C11 C12 -117.96(12)
C6 C5 C11 C12 -1.50(15)
C7 C5 C11 C12 120.53(12)
N2 C11 C12 O2 42.7(2)
C19 C11 C12 O2 163.57(14)
C5 C11 C12 O2 -71.42(18)
N2 C11 C12 C13 -126.34(13)
C19 C11 C12 C13 -5.49(14)
C5 C11 C12 C13 119.52(12)
O2 C12 C13 C14 12.5(3)
C11 C12 C13 C14 -178.95(19)
O2 C12 C13 C18 -165.29(15)
C11 C12 C13 C18 3.29(17)
C18 C13 C14 C15 -1.2(3)
C12 C13 C14 C15 -178.8(2)
C13 C14 C15 C16 1.1(4)
C14 C15 C16 C17 0.1(4)
C15 C16 C17 C22 176.7(2)
C15 C16 C17 C18 -0.9(3)
C14 C13 C18 C19 -177.52(16)
C12 C13 C18 C19 0.60(18)
C14 C13 C18 C17 0.3(3)
C12 C13 C18 C17 178.46(15)
C22 C17 C18 C13 -177.17(16)
C16 C17 C18 C13 0.7(3)
C22 C17 C18 C19 0.5(2)
C16 C17 C18 C19 178.39(17)
C13 C18 C19 C20 174.93(14)
C17 C18 C19 C20 -2.9(2)
C13 C18 C19 C11 -4.42(17)
C17 C18 C19 C11 177.71(14)
N2 C11 C19 C20 -51.1(2)
C12 C11 C19 C20 -173.33(15)
C5 C11 C19 C20 65.1(2)
N2 C11 C19 C18 128.13(13)
C12 C11 C19 C18 5.91(14)
C5 C11 C19 C18 -115.64(13)
C18 C19 C20 C21 3.1(2)
C11 C19 C20 C21 -177.75(15)
C19 C20 C21 C22 -0.9(3)
C20 C21 C22 C17 -1.6(3)
C18 C17 C22 C21 1.8(3)
C16 C17 C22 C21 -175.8(2)
C4 C3 C31 C32 172.66(14)
C2 C3 C31 C32 -1.4(3)
C3 C31 C32 C37 34.3(3)
C3 C31 C32 C33 -143.31(17)
C37 C32 C33 C34 -4.3(3)
C31 C32 C33 C34 173.53(16)
C32 C33 C34 C35 1.9(3)
C33 C34 C35 O4 -178.46(17)
C33 C34 C35 C36 1.8(3)
O4 C35 C36 C37 177.43(17)
C34 C35 C36 C37 -2.8(3)
C35 C36 C37 C32 0.3(3)
C33 C32 C37 C36 3.2(2)
C31 C32 C37 C36 -174.47(15)
C8 C7 C71 C76 -18.4(2)
C5 C7 C71 C76 100.91(17)
C8 C7 C71 C72 161.37(14)
C5 C7 C71 C72 -79.35(17)
C76 C71 C72 C73 -2.3(2)
C7 C71 C72 C73 177.93(15)
C71 C72 C73 C74 1.1(3)
C72 C73 C74 C75 0.9(3)
C72 C73 C74 O3 179.07(18)
O3 C74 C75 C76 -179.83(19)
C73 C74 C75 C76 -1.5(3)
C74 C75 C76 C71 0.1(3)
C72 C71 C76 C75 1.7(3)
C7 C71 C76 C75 -178.54(18)
C5 C6 N1 C1 162.47(12)
C5 C6 N1 C2 -69.76(14)
C3 C2 N1 C6 45.11(16)
C3 C2 N1 C1 174.43(13)
S1 C10 N2 C8 -36.52(14)
S1 C10 N2 C11 -164.65(10)
C9 C8 N2 C10 52.90(15)
C7 C8 N2 C10 177.50(12)
C9 C8 N2 C11 -172.86(11)
C7 C8 N2 C11 -48.26(13)
C19 C11 N2 C10 -75.52(16)
C12 C11 N2 C10 39.29(18)
C5 C11 N2 C10 159.34(12)
C19 C11 N2 C8 155.57(11)
C12 C11 N2 C8 -89.62(14)
C5 C11 N2 C8 30.44(13)
C75 C74 O3 C77 -166.0(2)
C73 C74 O3 C77 15.8(3)
C36 C35 O4 C38 -6.6(3)
C34 C35 O4 C38 173.64(19)
C8 C9 S1 C10 19.41(11)
N2 C10 S1 C9 8.36(12)
